data_7156617
loop_
_publ_author_name
'Schlinquer, Claire'
'Huang, Wei-Sheng'
'Chen, Ling'
'Poisson, Thomas'
'Pannecoucke, Xavier'
'Charette, Andr\'e B'
'Jubault, Philippe'

_publ_section_title
;
 Rhodium catalysed enantioselective synthesis of
 mono-(halo)-methyl-cyclopropanes.
;
_journal_issue 3
_journal_name_full 'Organic &amp; biomolecular chemistry'
_journal_page_first 472
_journal_page_last 476
_journal_paper_doi 10.1039/c8ob03041c
_journal_volume 17
_journal_year 2019
_chemical_absolute_configuration ad
_chemical_compound_source 'synthesis as described'
_chemical_formula_moiety 'C19 H18 Cl1 F1 O2'
_chemical_formula_sum 'C19 H18 Cl F O2'
_chemical_formula_weight 332.78
_space_group_IT_number 4
_space_group_name_Hall 'P 2yb'
_space_group_name_H-M_alt 'P 1 21 1'
_symmetry_cell_setting monoclinic
_symmetry_Int_Tables_number 4
_symmetry_space_group_name_Hall 'P 2yb'
_symmetry_space_group_name_H-M 'P 1 21 1'
_atom_sites_solution_hydrogens geom
_atom_sites_solution_primary direct
_atom_sites_solution_secondary difmap
_audit_conform_dict_location ftp://ftp.iucr.org/pub/cif_core.dic
_audit_conform_dict_name cif_core.dic
_audit_conform_dict_version 2.3
_audit_creation_date 2018-05-29T12:30:02-00:00
_audit_creation_method 'WinGX routine CIF_UPDATE'
_audit_update_record
;
2018-11-27 deposited with the CCDC.
2018-12-12 downloaded from the CCDC.
;
_cell_angle_alpha 90
_cell_angle_beta 90.631(3)
_cell_angle_gamma 90
_cell_formula_units_Z 4
_cell_length_a 8.1792(13)
_cell_length_b 22.368(4)
_cell_length_c 9.6410(15)
_cell_measurement_reflns_used 4187
_cell_measurement_temperature 293
_cell_measurement_theta_max 26.38
_cell_measurement_theta_min 1.82
_cell_measurement_wavelength 0.71073
_cell_volume 1763.7(5)
_computing_cell_refinement SMART
_computing_data_collection SMART
_computing_data_reduction SAINT
_computing_molecular_graphics 'Ortep-3 for Windows (Farrugia, 1997)'
_computing_publication_material 'WinGX publication routines (Farrugia, 1999)'
_computing_structure_refinement 'SHELXL-97 (Sheldrick, 2008)'
_computing_structure_solution SHELXS-97
_diffrn_ambient_temperature 293
_diffrn_measured_fraction_theta_full 0.991
_diffrn_measured_fraction_theta_max 0.991
_diffrn_measurement_device_type 'SMART BRUKER APEX'
_diffrn_radiation_monochromator graphite
_diffrn_radiation_probe x-ray
_diffrn_radiation_type MoK\a
_diffrn_radiation_wavelength 0.71073
_diffrn_reflns_av_R_equivalents 0.0306
_diffrn_reflns_av_unetI/netI 0.0523
_diffrn_reflns_limit_h_max 10
_diffrn_reflns_limit_h_min -8
_diffrn_reflns_limit_k_max 27
_diffrn_reflns_limit_k_min -26
_diffrn_reflns_limit_l_max 11
_diffrn_reflns_limit_l_min -12
_diffrn_reflns_number 10134
_diffrn_reflns_theta_full 26.38
_diffrn_reflns_theta_max 26.38
_diffrn_reflns_theta_min 1.82
_exptl_absorpt_coefficient_mu 0.232
_exptl_absorpt_correction_type none
_exptl_crystal_colour colourless
_exptl_crystal_density_diffrn 1.253
_exptl_crystal_density_method 'not measured'
_exptl_crystal_description prism
_exptl_crystal_F_000 696
_exptl_crystal_size_max 0
_exptl_crystal_size_mid 0
_exptl_crystal_size_min 0
_refine_diff_density_max 0.216
_refine_diff_density_min -0.179
_refine_diff_density_rms 0.036
_refine_ls_abs_structure_details 'Flack H D (1983), Acta Cryst. A39, 876-881'
_refine_ls_abs_structure_Flack -0.05(10)
_refine_ls_extinction_method none
_refine_ls_goodness_of_fit_ref 1.015
_refine_ls_hydrogen_treatment constr
_refine_ls_matrix_type full
_refine_ls_number_parameters 417
_refine_ls_number_reflns 6420
_refine_ls_number_restraints 2
_refine_ls_restrained_S_all 1.025
_refine_ls_R_factor_all 0.0872
_refine_ls_R_factor_gt 0.0569
_refine_ls_shift/su_max 0
_refine_ls_shift/su_mean 0
_refine_ls_structure_factor_coef Fsqd
_refine_ls_weighting_details 'calc w=1/[\s^2^(Fo^2^)+(0.0766P)^2^+0.0177P] where P=(Fo^2^+2Fc^2^)/3'
_refine_ls_weighting_scheme calc
_refine_ls_wR_factor_gt 0.1388
_refine_ls_wR_factor_ref 0.1615
_reflns_number_gt 4187
_reflns_number_total 6420
_reflns_threshold_expression >2\s(I)
_cod_data_source_file c8ob03041c2.cif
_cod_data_source_block struct
_cod_depositor_comments 'Adding full bibliography for 7156617.cif.'
_cod_original_sg_symbol_H-M 'P 21'
_cod_original_formula_sum 'C19 H18 Cl1 F1 O2'
_cod_database_code 7156617

loop_
_symmetry_equiv_pos_as_xyz
'x, y, z'
'-x, y+1/2, -z'

loop_
_atom_site_label
_atom_site_type_symbol
_atom_site_fract_x
_atom_site_fract_y
_atom_site_fract_z
_atom_site_U_iso_or_equiv
_atom_site_adp_type
_atom_site_occupancy
_atom_site_symmetry_multiplicity
_atom_site_calc_flag
_atom_site_refinement_flags
C1 C 0.8424(5) 0.54347(18) 0.6365(4) 0.0698(10) Uani 1 1 d .
H1 H 0.8742 0.5041 0.6517 0.084 Uiso 1 1 calc R
C2 C 0.7174(5) 0.5567(2) 0.5408(5) 0.0817(12) Uani 1 1 d .
C3 C 0.6657(5) 0.6141(2) 0.5207(4) 0.0842(13) Uani 1 1 d .
H3 H 0.581 0.6221 0.4584 0.101 Uiso 1 1 calc R
C4 C 0.7389(5) 0.6596(2) 0.5924(5) 0.0833(12) Uani 1 1 d .
H4 H 0.7035 0.6987 0.5793 0.1 Uiso 1 1 calc R
C5 C 0.8665(5) 0.64757(19) 0.6853(4) 0.0736(10) Uani 1 1 d .
H5 H 0.9174 0.6789 0.7324 0.088 Uiso 1 1 calc R
C6 C 0.9179(4) 0.58959(17) 0.7080(4) 0.0598(9) Uani 1 1 d .
C7 C 1.0570(4) 0.57735(16) 0.8066(4) 0.0612(9) Uani 1 1 d .
C8 C 1.1805(5) 0.52958(16) 0.7732(4) 0.0726(11) Uani 1 1 d .
H8A H 1.2284 0.5076 0.8503 0.087 Uiso 1 1 calc R
H8B H 1.1613 0.5059 0.6904 0.087 Uiso 1 1 calc R
C9 C 1.2335(4) 0.59333(17) 0.7538(4) 0.0632(9) Uani 1 1 d .
C10 C 1.3570(5) 0.61706(19) 0.8571(4) 0.0777(11) Uani 1 1 d .
H10A H 1.3642 0.5901 0.9357 0.093 Uiso 1 1 calc R
H10B H 1.4637 0.6188 0.8143 0.093 Uiso 1 1 calc R
C11 C 1.2417(4) 0.61876(17) 0.6097(4) 0.0615(9) Uani 1 1 d .
C12 C 1.2381(5) 0.5827(2) 0.4926(4) 0.0769(11) Uani 1 1 d .
H12 H 1.2287 0.5415 0.5035 0.092 Uiso 1 1 calc R
C13 C 1.2479(6) 0.6059(3) 0.3615(5) 0.0944(14) Uani 1 1 d .
H13 H 1.2449 0.5805 0.285 0.113 Uiso 1 1 calc R
C14 C 1.2618(6) 0.6653(3) 0.3431(6) 0.1061(19) Uani 1 1 d .
H14 H 1.269 0.681 0.254 0.127 Uiso 1 1 calc R
C15 C 1.2654(7) 0.7034(2) 0.4573(6) 0.1027(16) Uani 1 1 d .
H15 H 1.2735 0.7445 0.4451 0.123 Uiso 1 1 calc R
C16 C 1.2569(6) 0.6794(2) 0.5889(5) 0.0921(14) Uani 1 1 d .
H16 H 1.2616 0.7048 0.6653 0.111 Uiso 1 1 calc R
C17 C 1.0255(5) 0.58569(18) 0.9589(4) 0.0671(10) Uani 1 1 d .
C18 C 0.8454(6) 0.6261(3) 1.1268(4) 0.0901(13) Uani 1 1 d .
H18A H 0.934 0.6451 1.1779 0.108 Uiso 1 1 calc R
H18B H 0.8213 0.588 1.1703 0.108 Uiso 1 1 calc R
C19 C 0.6996(7) 0.6646(3) 1.1256(6) 0.131(2) Uani 1 1 d .
H19A H 0.7182 0.6985 1.0668 0.196 Uiso 1 1 calc R
H19B H 0.678 0.678 1.2181 0.196 Uiso 1 1 calc R
H19C H 0.6074 0.6423 1.0909 0.196 Uiso 1 1 calc R
Cl1 Cl 0.62819(18) 0.49870(8) 0.4488(2) 0.1452(7) Uani 1 1 d .
Cl2 Cl 0.62101(16) 0.48828(7) 0.96593(19) 0.1282(6) Uani 1 1 d .
F1 F 1.3135(4) 0.67405(11) 0.9032(3) 0.1070(9) Uani 1 1 d .
O1 O 1.1102(4) 0.56541(15) 1.0507(3) 0.0924(9) Uani 1 1 d .
O2 O 0.8906(3) 0.61721(14) 0.9823(3) 0.0785(8) Uani 1 1 d .
C1A C 0.3991(5) 0.44084(18) 1.1393(4) 0.0680(10) Uani 1 1 d .
H1A H 0.3679 0.4801 1.1564 0.082 Uiso 1 1 calc R
C2A C 0.5235(5) 0.4291(2) 1.0496(5) 0.0756(11) Uani 1 1 d .
C3A C 0.5739(5) 0.3715(2) 1.0224(5) 0.0816(12) Uani 1 1 d .
H3A H 0.6582 0.3642 0.9606 0.098 Uiso 1 1 calc R
C4A C 0.4973(5) 0.3250(2) 1.0881(5) 0.0829(12) Uani 1 1 d .
H4A H 0.5305 0.2859 1.0717 0.099 Uiso 1 1 calc R
C5A C 0.3710(5) 0.33602(19) 1.1786(4) 0.0746(11) Uani 1 1 d .
H5A H 0.32 0.3042 1.2225 0.09 Uiso 1 1 calc R
C6A C 0.3193(4) 0.39399(18) 1.2049(4) 0.0627(9) Uani 1 1 d .
C7A C 0.1804(5) 0.40567(17) 1.3016(4) 0.0666(10) Uani 1 1 d .
C8A C 0.0544(5) 0.45209(17) 1.2676(4) 0.0730(10) Uani 1 1 d .
H8A1 H 0.0077 0.4741 1.3443 0.088 Uiso 1 1 calc R
H8A2 H 0.0697 0.4755 1.184 0.088 Uiso 1 1 calc R
C9A C 0.0052(5) 0.38867(17) 1.2506(4) 0.0682(10) Uani 1 1 d .
C10A C -0.1101(7) 0.3638(2) 1.3584(5) 0.0998(16) Uani 1 1 d .
H10C H -0.1196 0.392 1.4343 0.12 Uiso 1 1 calc R
H10D H -0.2178 0.3585 1.3171 0.12 Uiso 1 1 calc R
C11A C -0.0089(4) 0.36123(17) 1.1081(4) 0.0642(9) Uani 1 1 d .
C12A C 0.0112(5) 0.3946(2) 0.9891(4) 0.0723(10) Uani 1 1 d .
H12A H 0.035 0.4352 0.9962 0.087 Uiso 1 1 calc R
C13A C -0.0034(5) 0.3686(3) 0.8601(5) 0.0884(13) Uani 1 1 d .
H13A H 0.0123 0.3917 0.7811 0.106 Uiso 1 1 calc R
C14A C -0.0408(6) 0.3092(3) 0.8468(5) 0.0910(14) Uani 1 1 d .
H14A H -0.0517 0.292 0.7594 0.109 Uiso 1 1 calc R
C15A C -0.0622(6) 0.2752(2) 0.9645(6) 0.0908(13) Uani 1 1 d .
H15A H -0.0872 0.2348 0.9566 0.109 Uiso 1 1 calc R
C16A C -0.0466(5) 0.30079(19) 1.0927(5) 0.0785(11) Uani 1 1 d .
H16A H -0.0615 0.2774 1.1713 0.094 Uiso 1 1 calc R
C17A C 0.2168(7) 0.3989(2) 1.4551(5) 0.0864(13) Uani 1 1 d .
C18A C 0.4251(17) 0.3647(4) 1.6264(7) 0.210(5) Uani 1 1 d D
H18C H 0.5419 0.3721 1.6267 0.252 Uiso 1 1 calc R
H18D H 0.3723 0.3928 1.6881 0.252 Uiso 1 1 calc R
C19A C 0.393(2) 0.3107(5) 1.6589(11) 0.272(8) Uani 1 1 d D
H19D H 0.2766 0.3049 1.6584 0.408 Uiso 1 1 calc R
H19E H 0.4361 0.3024 1.7498 0.408 Uiso 1 1 calc R
H19F H 0.4417 0.2842 1.5929 0.408 Uiso 1 1 calc R
F1A F -0.0541(5) 0.30929(15) 1.4095(3) 0.1365(13) Uani 1 1 d .
O1A O 0.1347(5) 0.41946(17) 1.5455(3) 0.1116(12) Uani 1 1 d .
O2A O 0.3511(6) 0.3676(2) 1.4774(3) 0.1314(15) Uani 1 1 d .

loop_
_atom_site_aniso_label
_atom_site_aniso_U_11
_atom_site_aniso_U_22
_atom_site_aniso_U_33
_atom_site_aniso_U_23
_atom_site_aniso_U_13
_atom_site_aniso_U_12
C1 0.065(2) 0.077(3) 0.068(2) -0.009(2) -0.0007(19) 0.0004(19)
C2 0.060(2) 0.105(3) 0.080(3) -0.022(3) -0.001(2) -0.004(2)
C3 0.061(2) 0.119(4) 0.072(3) 0.008(3) -0.006(2) 0.010(3)
C4 0.071(3) 0.089(3) 0.089(3) 0.016(3) -0.010(2) 0.008(2)
C5 0.071(2) 0.075(3) 0.074(3) -0.002(2) -0.010(2) -0.001(2)
C6 0.0587(19) 0.070(2) 0.051(2) 0.0044(18) 0.0012(15) -0.0040(18)
C7 0.067(2) 0.064(2) 0.052(2) 0.0031(17) -0.0056(16) 0.0000(17)
C8 0.088(3) 0.062(2) 0.068(2) 0.0027(19) -0.013(2) 0.008(2)
C9 0.062(2) 0.065(2) 0.062(2) -0.0038(18) -0.0075(17) 0.0084(17)
C10 0.070(2) 0.086(3) 0.077(3) -0.003(2) -0.015(2) 0.006(2)
C11 0.0495(18) 0.070(2) 0.065(2) 0.006(2) -0.0010(15) 0.0106(17)
C12 0.069(2) 0.096(3) 0.065(3) -0.007(2) -0.0070(19) -0.003(2)
C13 0.086(3) 0.130(5) 0.067(3) 0.003(3) -0.009(2) 0.012(3)
C14 0.076(3) 0.163(6) 0.079(4) 0.037(4) 0.006(2) 0.037(3)
C15 0.118(4) 0.090(3) 0.100(4) 0.030(3) 0.027(3) 0.025(3)
C16 0.112(4) 0.079(3) 0.087(3) 0.005(3) 0.023(3) 0.019(3)
C17 0.079(3) 0.069(2) 0.053(2) 0.0024(19) -0.0074(19) -0.002(2)
C18 0.097(3) 0.122(4) 0.052(2) 0.001(2) 0.012(2) -0.001(3)
C19 0.114(4) 0.201(7) 0.078(3) -0.021(4) 0.020(3) 0.026(5)
Cl1 0.0919(8) 0.1593(14) 0.1833(16) -0.0808(13) -0.0533(10) 0.0121(9)
Cl2 0.0865(7) 0.1196(11) 0.1795(14) 0.0458(10) 0.0497(8) 0.0041(8)
F1 0.122(2) 0.0835(17) 0.115(2) -0.0265(16) -0.0337(17) -0.0024(15)
O1 0.108(2) 0.112(2) 0.0561(16) 0.0108(16) -0.0098(16) 0.0168(19)
O2 0.0825(17) 0.101(2) 0.0516(15) -0.0013(15) 0.0013(12) 0.0030(16)
C1A 0.062(2) 0.068(2) 0.074(3) 0.000(2) 0.0039(19) 0.0020(18)
C2A 0.058(2) 0.084(3) 0.085(3) 0.006(2) 0.004(2) 0.000(2)
C3A 0.055(2) 0.105(4) 0.085(3) -0.005(3) 0.010(2) 0.006(2)
C4A 0.070(3) 0.077(3) 0.101(3) -0.015(2) -0.001(2) 0.012(2)
C5A 0.072(2) 0.070(3) 0.083(3) -0.001(2) 0.004(2) -0.002(2)
C6A 0.061(2) 0.074(2) 0.054(2) -0.0043(19) -0.0020(16) -0.0006(19)
C7A 0.085(3) 0.066(2) 0.049(2) -0.0003(17) 0.0090(18) 0.0017(19)
C8A 0.084(3) 0.067(2) 0.069(2) -0.0052(19) 0.022(2) 0.004(2)
C9A 0.073(2) 0.067(2) 0.066(2) -0.0023(19) 0.0179(19) -0.0044(19)
C10A 0.111(4) 0.103(4) 0.086(3) -0.008(3) 0.045(3) -0.030(3)
C11A 0.055(2) 0.072(2) 0.066(2) -0.0031(19) 0.0120(17) 0.0002(17)
C12A 0.071(2) 0.078(2) 0.069(3) -0.002(2) 0.0143(18) -0.007(2)
C13A 0.075(3) 0.117(4) 0.073(3) -0.002(3) 0.014(2) -0.010(3)
C14A 0.080(3) 0.119(4) 0.074(3) -0.027(3) 0.009(2) -0.003(3)
C15A 0.090(3) 0.083(3) 0.100(4) -0.025(3) 0.008(3) 0.002(2)
C16A 0.085(3) 0.069(3) 0.081(3) -0.001(2) 0.008(2) 0.006(2)
C17A 0.127(4) 0.076(3) 0.057(3) 0.002(2) 0.002(3) -0.006(3)
C18A 0.411(17) 0.151(7) 0.067(4) 0.020(4) -0.007(6) -0.018(9)
C19A 0.49(3) 0.188(10) 0.135(8) -0.010(8) -0.008(11) 0.047(14)
F1A 0.204(4) 0.101(2) 0.105(2) 0.0219(18) 0.051(2) -0.035(2)
O1A 0.169(3) 0.110(3) 0.0564(18) -0.0171(18) 0.026(2) -0.005(2)
O2A 0.166(4) 0.167(4) 0.060(2) 0.007(2) -0.011(2) 0.044(3)

loop_
_atom_type_symbol
_atom_type_number_in_cell
C 76
H 72
Cl 4
F 4
O 8

loop_
_geom_angle_atom_site_label_1
_geom_angle_atom_site_label_2
_geom_angle_atom_site_label_3
_geom_angle
C6 C1 C2 119.3(4)
C6 C1 H1 120.3
C2 C1 H1 120.3
C3 C2 C1 121.0(4)
C3 C2 Cl1 120.3(4)
C1 C2 Cl1 118.7(4)
C4 C3 C2 119.8(4)
C4 C3 H3 120.1
C2 C3 H3 120.1
C3 C4 C5 120.1(4)
C3 C4 H4 119.9
C5 C4 H4 119.9
C6 C5 C4 120.5(4)
C6 C5 H5 119.7
C4 C5 H5 119.7
C5 C6 C1 119.3(3)
C5 C6 C7 120.0(3)
C1 C6 C7 120.8(3)
C6 C7 C17 117.3(3)
C6 C7 C8 119.9(3)
C17 C7 C8 114.7(3)
C6 C7 C9 116.4(3)
C17 C7 C9 117.0(3)
C8 C7 C9 58.3(2)
C9 C8 C7 63.2(2)
C9 C8 H8A 117.4
C7 C8 H8A 117.4
C9 C8 H8B 117.4
C7 C8 H8B 117.4
H8A C8 H8B 114.5
C8 C9 C11 119.3(3)
C8 C9 C10 116.3(3)
C11 C9 C10 116.2(3)
C8 C9 C7 58.6(2)
C11 C9 C7 115.8(3)
C10 C9 C7 118.4(3)
F1 C10 C9 111.1(3)
F1 C10 H10A 109.4
C9 C10 H10A 109.4
F1 C10 H10B 109.4
C9 C10 H10B 109.4
H10A C10 H10B 108
C16 C11 C12 117.1(4)
C16 C11 C9 120.8(4)
C12 C11 C9 122.1(4)
C13 C12 C11 122.0(5)
C13 C12 H12 119
C11 C12 H12 119
C14 C13 C12 120.1(5)
C14 C13 H13 120
C12 C13 H13 120
C13 C14 C15 120.1(5)
C13 C14 H14 120
C15 C14 H14 120
C16 C15 C14 119.3(5)
C16 C15 H15 120.4
C14 C15 H15 120.4
C11 C16 C15 121.5(5)
C11 C16 H16 119.3
C15 C16 H16 119.3
O1 C17 O2 123.1(4)
O1 C17 C7 124.5(4)
O2 C17 C7 112.5(3)
O2 C18 C19 106.6(4)
O2 C18 H18A 110.4
C19 C18 H18A 110.4
O2 C18 H18B 110.4
C19 C18 H18B 110.4
H18A C18 H18B 108.6
C18 C19 H19A 109.5
C18 C19 H19B 109.5
H19A C19 H19B 109.5
C18 C19 H19C 109.5
H19A C19 H19C 109.5
H19B C19 H19C 109.5
C17 O2 C18 116.9(3)
C2A C1A C6A 119.9(4)
C2A C1A H1A 120
C6A C1A H1A 120
C1A C2A C3A 121.7(4)
C1A C2A Cl2 119.5(3)
C3A C2A Cl2 118.8(3)
C4A C3A C2A 118.8(4)
C4A C3A H3A 120.6
C2A C3A H3A 120.6
C3A C4A C5A 120.3(4)
C3A C4A H4A 119.9
C5A C4A H4A 119.9
C4A C5A C6A 120.9(4)
C4A C5A H5A 119.5
C6A C5A H5A 119.5
C5A C6A C1A 118.4(4)
C5A C6A C7A 120.7(4)
C1A C6A C7A 120.9(3)
C8A C7A C6A 120.6(3)
C8A C7A C17A 114.2(4)
C6A C7A C17A 116.6(4)
C8A C7A C9A 58.1(2)
C6A C7A C9A 117.5(3)
C17A C7A C9A 117.0(4)
C9A C8A C7A 63.0(3)
C9A C8A H8A1 117.5
C7A C8A H8A1 117.5
C9A C8A H8A2 117.5
C7A C8A H8A2 117.5
H8A1 C8A H8A2 114.5
C8A C9A C11A 120.5(3)
C8A C9A C10A 116.4(4)
C11A C9A C10A 115.6(3)
C8A C9A C7A 58.9(3)
C11A C9A C7A 116.6(3)
C10A C9A C7A 116.8(3)
F1A C10A C9A 111.0(4)
F1A C10A H10C 109.4
C9A C10A H10C 109.4
F1A C10A H10D 109.4
C9A C10A H10D 109.4
H10C C10A H10D 108
C12A C11A C16A 117.7(4)
C12A C11A C9A 121.9(4)
C16A C11A C9A 120.4(4)
C13A C12A C11A 120.8(4)
C13A C12A H12A 119.6
C11A C12A H12A 119.6
C14A C13A C12A 120.7(5)
C14A C13A H13A 119.6
C12A C13A H13A 119.6
C13A C14A C15A 119.3(5)
C13A C14A H14A 120.4
C15A C14A H14A 120.4
C16A C15A C14A 120.1(5)
C16A C15A H15A 119.9
C14A C15A H15A 119.9
C15A C16A C11A 121.3(4)
C15A C16A H16A 119.3
C11A C16A H16A 119.3
O1A C17A O2A 123.9(4)
O1A C17A C7A 124.6(5)
O2A C17A C7A 111.5(4)
C19A C18A O2A 100.8(9)
C19A C18A H18C 111.6
O2A C18A H18C 111.6
C19A C18A H18D 111.6
O2A C18A H18D 111.6
H18C C18A H18D 109.4
C18A C19A H19D 109.5
C18A C19A H19E 109.5
H19D C19A H19E 109.5
C18A C19A H19F 109.5
H19D C19A H19F 109.5
H19E C19A H19F 109.5
C17A O2A C18A 119.2(6)

loop_
_geom_bond_atom_site_label_1
_geom_bond_atom_site_label_2
_geom_bond_distance
C1 C6 1.383(5)
C1 C2 1.400(6)
C1 H1 0.93
C2 C3 1.365(7)
C2 Cl1 1.728(5)
C3 C4 1.365(7)
C3 H3 0.93
C4 C5 1.395(6)
C4 H4 0.93
C5 C6 1.380(5)
C5 H5 0.93
C6 C7 1.500(5)
C7 C17 1.505(5)
C7 C8 1.508(5)
C7 C9 1.577(5)
C8 C9 1.503(5)
C8 H8A 0.97
C8 H8B 0.97
C9 C11 1.503(5)
C9 C10 1.507(5)
C10 F1 1.397(5)
C10 H10A 0.97
C10 H10B 0.97
C11 C16 1.377(6)
C11 C12 1.388(5)
C12 C13 1.370(6)
C12 H12 0.93
C13 C14 1.346(7)
C13 H13 0.93
C14 C15 1.392(8)
C14 H14 0.93
C15 C16 1.380(7)
C15 H15 0.93
C16 H16 0.93
C17 O1 1.207(4)
C17 O2 1.331(5)
C18 O2 1.459(5)
C18 C19 1.471(7)
C18 H18A 0.97
C18 H18B 0.97
C19 H19A 0.96
C19 H19B 0.96
C19 H19C 0.96
Cl2 C2A 1.748(5)
C1A C2A 1.368(6)
C1A C6A 1.390(5)
C1A H1A 0.93
C2A C3A 1.379(6)
C3A C4A 1.373(6)
C3A H3A 0.93
C4A C5A 1.382(6)
C4A H4A 0.93
C5A C6A 1.388(5)
C5A H5A 0.93
C6A C7A 1.500(5)
C7A C8A 1.497(6)
C7A C17A 1.514(6)
C7A C9A 1.556(6)
C8A C9A 1.483(5)
C8A H8A1 0.97
C8A H8A2 0.97
C9A C11A 1.509(5)
C9A C10A 1.517(6)
C10A F1A 1.391(6)
C10A H10C 0.97
C10A H10D 0.97
C11A C12A 1.379(5)
C11A C16A 1.394(6)
C12A C13A 1.377(6)
C12A H12A 0.93
C13A C14A 1.369(7)
C13A H13A 0.93
C14A C15A 1.378(7)
C14A H14A 0.93
C15A C16A 1.367(6)
C15A H15A 0.93
C16A H16A 0.93
C17A O1A 1.197(6)
C17A O2A 1.319(6)
C18A C19A 1.275(10)
C18A O2A 1.554(8)
C18A H18C 0.97
C18A H18D 0.97
C19A H19D 0.96
C19A H19E 0.96
C19A H19F 0.96

loop_
_geom_torsion_atom_site_label_1
_geom_torsion_atom_site_label_2
_geom_torsion_atom_site_label_3
_geom_torsion_atom_site_label_4
_geom_torsion
C6 C1 C2 C3 -2.2(6)
C6 C1 C2 Cl1 178.2(3)
C1 C2 C3 C4 1.4(7)
Cl1 C2 C3 C4 -179.0(4)
C2 C3 C4 C5 0.4(7)
C3 C4 C5 C6 -1.4(7)
C4 C5 C6 C1 0.6(6)
C4 C5 C6 C7 179.1(4)
C2 C1 C6 C5 1.1(6)
C2 C1 C6 C7 -177.4(4)
C5 C6 C7 C17 71.3(5)
C1 C6 C7 C17 -110.2(4)
C5 C6 C7 C8 -141.4(4)
C1 C6 C7 C8 37.1(5)
C5 C6 C7 C9 -74.5(5)
C1 C6 C7 C9 104.0(4)
C6 C7 C8 C9 104.3(4)
C17 C7 C8 C9 -107.6(3)
C7 C8 C9 C11 -103.9(3)
C7 C8 C9 C10 108.6(4)
C6 C7 C9 C8 -110.4(4)
C17 C7 C9 C8 103.7(4)
C6 C7 C9 C11 -0.3(5)
C17 C7 C9 C11 -146.2(3)
C8 C7 C9 C11 110.0(4)
C6 C7 C9 C10 144.5(3)
C17 C7 C9 C10 -1.4(5)
C8 C7 C9 C10 -105.1(4)
C8 C9 C10 F1 -135.0(4)
C11 C9 C10 F1 76.5(4)
C7 C9 C10 F1 -68.2(5)
C8 C9 C11 C16 166.7(4)
C10 C9 C11 C16 -45.8(5)
C7 C9 C11 C16 99.8(4)
C8 C9 C11 C12 -14.7(5)
C10 C9 C11 C12 132.8(4)
C7 C9 C11 C12 -81.6(4)
C16 C11 C12 C13 -0.5(6)
C9 C11 C12 C13 -179.1(4)
C11 C12 C13 C14 0.1(7)
C12 C13 C14 C15 -0.3(8)
C13 C14 C15 C16 0.9(8)
C12 C11 C16 C15 1.1(7)
C9 C11 C16 C15 179.7(4)
C14 C15 C16 C11 -1.3(8)
C6 C7 C17 O1 162.7(4)
C8 C7 C17 O1 13.7(6)
C9 C7 C17 O1 -51.7(5)
C6 C7 C17 O2 -16.0(5)
C8 C7 C17 O2 -165.0(3)
C9 C7 C17 O2 129.6(3)
O1 C17 O2 C18 -0.9(6)
C7 C17 O2 C18 177.8(4)
C19 C18 O2 C17 176.9(4)
C6A C1A C2A C3A -0.4(6)
C6A C1A C2A Cl2 179.1(3)
C1A C2A C3A C4A -0.4(7)
Cl2 C2A C3A C4A 180.0(3)
C2A C3A C4A C5A 0.7(6)
C3A C4A C5A C6A 0.0(6)
C4A C5A C6A C1A -0.8(6)
C4A C5A C6A C7A 179.0(4)
C2A C1A C6A C5A 1.0(5)
C2A C1A C6A C7A -178.8(3)
C5A C6A C7A C8A -139.0(4)
C1A C6A C7A C8A 40.8(5)
C5A C6A C7A C17A 74.9(5)
C1A C6A C7A C17A -105.2(4)
C5A C6A C7A C9A -71.6(5)
C1A C6A C7A C9A 108.2(4)
C6A C7A C8A C9A 105.3(4)
C17A C7A C8A C9A -107.9(4)
C7A C8A C9A C11A -104.6(4)
C7A C8A C9A C10A 106.7(4)
C6A C7A C9A C8A -110.6(4)
C17A C7A C9A C8A 103.0(4)
C8A C7A C9A C11A 111.2(4)
C6A C7A C9A C11A 0.6(5)
C17A C7A C9A C11A -145.8(4)
C8A C7A C9A C10A -106.1(4)
C6A C7A C9A C10A 143.3(4)
C17A C7A C9A C10A -3.1(6)
C8A C9A C10A F1A -131.3(4)
C11A C9A C10A F1A 78.5(5)
C7A C9A C10A F1A -64.6(5)
C8A C9A C11A C12A -4.8(6)
C10A C9A C11A C12A 144.1(4)
C7A C9A C11A C12A -72.8(5)
C8A C9A C11A C16A 176.6(4)
C10A C9A C11A C16A -34.5(6)
C7A C9A C11A C16A 108.6(4)
C16A C11A C12A C13A -0.9(6)
C9A C11A C12A C13A -179.5(4)
C11A C12A C13A C14A 1.0(7)
C12A C13A C14A C15A -0.7(7)
C13A C14A C15A C16A 0.2(7)
C14A C15A C16A C11A -0.1(7)
C12A C11A C16A C15A 0.4(6)
C9A C11A C16A C15A 179.1(4)
C8A C7A C17A O1A 13.5(7)
C6A C7A C17A O1A 161.7(5)
C9A C7A C17A O1A -51.6(6)
C8A C7A C17A O2A -166.2(4)
C6A C7A C17A O2A -18.0(6)
C9A C7A C17A O2A 128.7(4)
O1A C17A O2A C18A -9.9(9)
C7A C17A O2A C18A 169.9(6)
C19A C18A O2A C17A 108.8(11)
